data_1536514
loop_
_publ_author_name
'Douglas, P.'
'Hector, A.L.'
'Levason, W.'
'Matthews, M.L.'
'Light, M.E.'
'Webster, M.'

_publ_section_title
;
 Hydrothermal synthesis of rare earth iodates from the corresponding
 periodates: II. Synthesis and structures of Ln (I O3)3 (Ln = Pr, Nd, Sm,
 Eu, Gd, Tb, Ho, Er) and Ln (I O3)3 * 2(H2 O) (Ln = Eu, Gd, Dy, Er, Tm,
 Yb)
;
_journal_name_full 'Zeitschrift fuer Anorganische und Allgemeine Chemie'
_journal_page_first 479
_journal_page_last 483
_journal_volume 630
_journal_year 2004
_chemical_formula_sum 'I3 O9 Tb'
_chemical_name_systematic 'Tb (I O3)3'
_space_group_IT_number 14
_symmetry_space_group_name_Hall '-P 2ybc'
_symmetry_space_group_name_H-M 'P 1 21/c 1'
_cell_angle_alpha 90
_cell_angle_beta 99.666
_cell_angle_gamma 90
_cell_formula_units_Z 4
_cell_length_a 7.1021
_cell_length_b 8.4678
_cell_length_c 13.3551
_cell_volume 791.762
_citation_journal_id_ASTM ZAACAB
_cod_data_source_file Douglas_ZAACAB_2004_1163.cif
_cod_data_source_block I3O9Tb1
_cod_original_cell_volume 791.7622
_cod_original_formula_sum 'I3 O9 Tb1'
_cod_database_code 1536514

loop_
_symmetry_equiv_pos_as_xyz
x,y,z
-x,y+1/2,-z+1/2
-x,-y,-z
x,-y-1/2,z-1/2

loop_
_atom_site_label
_atom_site_type_symbol
_atom_site_fract_x
_atom_site_fract_y
_atom_site_fract_z
_atom_site_occupancy
_atom_site_U_iso_or_equiv
I3 I+5 0.66662 0.78958 0.11125 1 0.0
O3 O-2 0.8436 0.4675 0.2319 1 0.0
O1 O-2 0.647 0.689 0.3228 1 0.0
Tb1 Tb+3 0.67258 0.25386 0.14504 1 0.0
O7 O-2 0.4671 0.8317 0.0121 1 0.0
O8 O-2 0.8631 0.8311 0.0458 1 0.0
O6 O-2 0.7335 0.207 0.3251 1 0.0
I1 I+5 0.83073 0.54008 0.35746 1 0.0
O4 O-2 0.8232 0.0748 0.5228 1 0.0
O2 O-2 1.0283 0.672 0.3648 1 0.0
I2 I+5 0.77134 0.0187 0.39078 1 0.0
O5 O-2 0.5217 -0.0281 0.3882 1 0.0
O9 O-2 0.6587 0.9692 0.1829 1 0.0
